data_7033970
loop_
_publ_author_name
'Azhdari Tehrani, Alireza'
'Morsali, Ali'
'Kubicki, Maciej'

_publ_section_title
;
 The role of weak hydrogen and halogen bonding interactions in the
 assembly of a series of Hg(ii) coordination polymers.
;
_journal_issue 12
_journal_name_full 'Dalton transactions (Cambridge, England : 2003)'
_journal_page_first 5703
_journal_page_last 5712
_journal_paper_doi 10.1039/c4dt03638g
_journal_volume 44
_journal_year 2015
_chemical_formula_moiety 'C24 H18 Br4 Hg N4'
_chemical_formula_sum 'C24 H18 Br4 Hg N4'
_chemical_formula_weight 882.65
_chemical_name_systematic
;
 ?
;
_space_group_crystal_system orthorhombic
_space_group_IT_number 43
_space_group_name_Hall 'F 2 -2d'
_space_group_name_H-M_alt 'F d d 2'
_symmetry_space_group_name_Hall 'F 2 -2d'
_symmetry_space_group_name_H-M 'F d d 2'
_atom_sites_solution_hydrogens geom
_audit_creation_method SHELXL-2013
_audit_update_record
;
2015-01-29 deposited with the CCDC.
2015-02-10 downloaded from the CCDC.
;
_cell_angle_alpha 90
_cell_angle_beta 90
_cell_angle_gamma 90
_cell_formula_units_Z 8
_cell_length_a 26.9001(7)
_cell_length_b 37.9178(9)
_cell_length_c 4.8030(2)
_cell_measurement_reflns_used 4543
_cell_measurement_temperature 100(1)
_cell_measurement_theta_max 27.9250
_cell_measurement_theta_min 3.1920
_cell_volume 4899.0(3)
_computing_cell_refinement 'CrysAlis Pro (Agilent Technologies (2011))'
_computing_data_collection 'CrysAlis Pro (Agilent Technologies (2011))'
_computing_data_reduction 'CrysAlis Pro (Agilent Technologies (2011))'
_computing_molecular_graphics 'Mercury (MacRae et al., 2009)'
_computing_publication_material 'SHELXL-2013 (Sheldrick, 2013)'
_computing_structure_refinement 'SHELXL-2013 (Sheldrick, 2013)'
_computing_structure_solution 'SIR92 (Altomare et al., 1993)'
_diffrn_ambient_temperature 100(1)
_diffrn_detector_area_resol_mean 16.1544
_diffrn_measured_fraction_theta_full 0.998
_diffrn_measured_fraction_theta_max 0.937
_diffrn_measurement_device_type 'Xcalibur, Eos'
_diffrn_measurement_method \w-scan
_diffrn_radiation_monochromator graphite
_diffrn_radiation_source 'Enhance (Mo) X-ray Source'
_diffrn_radiation_type 'Mo K\a'
_diffrn_radiation_wavelength 0.7107
_diffrn_reflns_av_R_equivalents 0.0611
_diffrn_reflns_av_unetI/netI 0.0477
_diffrn_reflns_Laue_measured_fraction_full 0.998
_diffrn_reflns_Laue_measured_fraction_max 0.937
_diffrn_reflns_limit_h_max 35
_diffrn_reflns_limit_h_min -34
_diffrn_reflns_limit_k_max 49
_diffrn_reflns_limit_k_min -49
_diffrn_reflns_limit_l_max 6
_diffrn_reflns_limit_l_min -6
_diffrn_reflns_number 8916
_diffrn_reflns_point_group_measured_fraction_full 0.943
_diffrn_reflns_point_group_measured_fraction_max 0.827
_diffrn_reflns_theta_full 25.000
_diffrn_reflns_theta_max 28.152
_diffrn_reflns_theta_min 3.029
_exptl_absorpt_coefficient_mu 12.830
_exptl_absorpt_correction_T_max 1.00000
_exptl_absorpt_correction_T_min 0.29231
_exptl_absorpt_correction_type multi-scan
_exptl_absorpt_process_details
;
CrysAlisPro, Agilent Technologies,
Version 1.171.37.31 (release 14-01-2014 CrysAlis171 .NET)
(compiled Jan 14 2014,18:38:05)
Empirical absorption correction using spherical harmonics,
 implemented in SCALE3 ABSPACK scaling algorithm.
;
_exptl_crystal_colour colourless
_exptl_crystal_density_diffrn 2.393
_exptl_crystal_description needle
_exptl_crystal_F_000 3280
_exptl_crystal_size_max 0.3
_exptl_crystal_size_mid 0.05
_exptl_crystal_size_min 0.05
_refine_diff_density_max 4.192
_refine_diff_density_min -2.168
_refine_diff_density_rms 0.251
_refine_ls_abs_structure_details
;
 Flack x determined using 826 quotients [(I+)-(I-)]/[(I+)+(I-)]
 (Parsons and Flack (2004), Acta Cryst. A60, s61).
;
_refine_ls_abs_structure_Flack -0.009(12)
_refine_ls_extinction_method none
_refine_ls_goodness_of_fit_ref 1.125
_refine_ls_hydrogen_treatment constr
_refine_ls_matrix_type full
_refine_ls_number_parameters 150
_refine_ls_number_reflns 2491
_refine_ls_number_restraints 1
_refine_ls_restrained_S_all 1.125
_refine_ls_R_factor_all 0.0402
_refine_ls_R_factor_gt 0.0369
_refine_ls_shift/su_max 0.001
_refine_ls_shift/su_mean 0.000
_refine_ls_structure_factor_coef Fsqd
_refine_ls_weighting_details 'w=1/[\s^2^(Fo^2^)+(0.0520P)^2^+2.3329P] where P=(Fo^2^+2Fc^2^)/3'
_refine_ls_weighting_scheme calc
_refine_ls_wR_factor_gt 0.0891
_refine_ls_wR_factor_ref 0.0911
_reflns_Friedel_coverage 0.582
_reflns_Friedel_fraction_full 0.872
_reflns_Friedel_fraction_max 0.689
_reflns_number_gt 2349
_reflns_number_total 2491
_reflns_threshold_expression 'I > 2\s(I)'
_cod_data_source_file c4dt03638g2.cif
_cod_data_source_block 3
_cod_depositor_comments 'Adding full bibliography for 7033968--7033975.cif.'
_cod_database_code 7033970
_shelx_space_group_comment
;
The symmetry employed for this shelxl refinement is uniquely defined
by the following loop, which should always be used as a source of
symmetry information in preference to the above space-group names.
They are only intended as comments.
;
_shelxl_version_number 2013-4

loop_
_space_group_symop_operation_xyz
'x, y, z'
'-x, -y, z'
'-x+1/4, y+1/4, z+1/4'
'x+1/4, -y+1/4, z+1/4'
'x, y+1/2, z+1/2'
'-x, -y+1/2, z+1/2'
'-x+1/4, y+3/4, z+3/4'
'x+1/4, -y+3/4, z+3/4'
'x+1/2, y, z+1/2'
'-x+1/2, -y, z+1/2'
'-x+3/4, y+1/4, z+3/4'
'x+3/4, -y+1/4, z+3/4'
'x+1/2, y+1/2, z'
'-x+1/2, -y+1/2, z'
'-x+3/4, y+3/4, z+1/4'
'x+3/4, -y+3/4, z+1/4'

loop_
_atom_site_label
_atom_site_type_symbol
_atom_site_fract_x
_atom_site_fract_y
_atom_site_fract_z
_atom_site_U_iso_or_equiv
_atom_site_adp_type
_atom_site_occupancy
_atom_site_site_symmetry_order
_atom_site_calc_flag
_atom_site_refinement_flags_posn
_atom_site_refinement_flags_adp
_atom_site_refinement_flags_occupancy
Hg1 Hg 0.0000 1.0000 -0.81472(10) 0.01452(16) Uani 1 2 d S T P
Br1 Br -0.04437(4) 0.94422(3) -0.9359(3) 0.0202(3) Uani 1 1 d . . .
N1 N 0.0607(3) 0.9743(2) -0.5067(19) 0.0136(19) Uani 1 1 d . . .
C2 C 0.0607(4) 0.9399(3) -0.435(3) 0.017(2) Uani 1 1 d . . .
H2 H 0.0368 0.9248 -0.5180 0.020 Uiso 1 1 calc R U .
C3 C 0.0935(4) 0.9259(3) -0.246(2) 0.016(2) Uani 1 1 d . . .
H3 H 0.0921 0.9016 -0.2019 0.019 Uiso 1 1 calc R U .
C4 C 0.1290(4) 0.9476(3) -0.120(2) 0.012(2) Uani 1 1 d . . .
C5 C 0.1293(4) 0.9831(3) -0.195(2) 0.014(2) Uani 1 1 d . . .
H5 H 0.1524 0.9989 -0.1125 0.016 Uiso 1 1 calc R U .
C6 C 0.0960(4) 0.9949(3) -0.391(3) 0.015(2) Uani 1 1 d . . .
H6 H 0.0979 1.0189 -0.4485 0.018 Uiso 1 1 calc R U .
C7 C 0.1633(4) 0.9331(2) 0.088(2) 0.013(2) Uani 1 1 d . . .
H7 H 0.1641 0.9084 0.1200 0.015 Uiso 1 1 calc R U .
N8 N 0.1920(3) 0.9532(2) 0.224(2) 0.014(2) Uani 1 1 d . . .
C9 C 0.2253(4) 0.9393(2) 0.427(2) 0.0108(19) Uani 1 1 d . . .
C10 C 0.2265(4) 0.9048(3) 0.523(2) 0.014(2) Uani 1 1 d . . .
H10 H 0.2034 0.8881 0.4524 0.017 Uiso 1 1 calc R U .
C11 C 0.2616(4) 0.8946(3) 0.724(2) 0.015(2) Uani 1 1 d . . .
H11 H 0.2623 0.8710 0.7921 0.018 Uiso 1 1 calc R U .
C12 C 0.2950(4) 0.9193(3) 0.821(3) 0.013(2) Uani 1 1 d . . .
Br12 Br 0.34417(4) 0.90572(3) 1.0857(2) 0.0166(2) Uani 1 1 d . . .
C13 C 0.2941(4) 0.9537(3) 0.733(2) 0.013(2) Uani 1 1 d . . .
H13 H 0.3172 0.9704 0.8035 0.015 Uiso 1 1 calc R U .
C14 C 0.2589(4) 0.9635(3) 0.538(2) 0.013(2) Uani 1 1 d . . .
H14 H 0.2574 0.9874 0.4792 0.016 Uiso 1 1 calc R U .

loop_
_atom_site_aniso_label
_atom_site_aniso_U_11
_atom_site_aniso_U_22
_atom_site_aniso_U_33
_atom_site_aniso_U_23
_atom_site_aniso_U_13
_atom_site_aniso_U_12
Hg1 0.0118(3) 0.0155(3) 0.0163(3) 0.000 0.000 0.0044(3)
Br1 0.0184(6) 0.0179(5) 0.0243(6) -0.0048(5) -0.0061(5) 0.0048(4)
N1 0.012(4) 0.013(4) 0.015(5) 0.003(3) -0.004(4) 0.001(4)
C2 0.008(5) 0.018(5) 0.025(6) 0.000(5) -0.002(5) -0.008(4)
C3 0.016(5) 0.008(5) 0.023(6) 0.000(4) 0.000(5) 0.002(4)
C4 0.009(5) 0.017(5) 0.010(5) 0.001(4) 0.003(4) 0.001(4)
C5 0.009(5) 0.017(5) 0.016(5) -0.006(5) 0.000(5) -0.001(4)
C6 0.016(6) 0.009(4) 0.021(6) -0.004(4) 0.010(5) -0.002(4)
C7 0.012(5) 0.009(4) 0.018(5) 0.003(4) -0.001(5) -0.006(4)
N8 0.011(4) 0.011(4) 0.020(5) -0.001(4) -0.004(4) 0.001(3)
C9 0.004(4) 0.016(5) 0.012(5) -0.003(4) 0.001(4) 0.004(4)
C10 0.009(5) 0.013(5) 0.020(6) -0.002(4) 0.002(4) -0.001(4)
C11 0.014(5) 0.018(5) 0.012(5) 0.006(4) 0.001(4) 0.004(4)
C12 0.009(5) 0.017(5) 0.012(5) -0.003(4) 0.000(5) 0.005(4)
Br12 0.0145(5) 0.0182(5) 0.0172(5) 0.0025(4) -0.0037(5) 0.0035(4)
C13 0.014(5) 0.009(5) 0.016(6) -0.003(4) -0.003(5) 0.000(4)
C14 0.013(5) 0.014(5) 0.012(5) -0.004(4) 0.001(4) -0.001(4)

loop_
_atom_type_symbol
_atom_type_description
_atom_type_scat_dispersion_real
_atom_type_scat_dispersion_imag
_atom_type_scat_source
C C 0.0033 0.0016 'International Tables Vol C Tables 4.2.6.8 and 6.1.1.4'
H H 0.0000 0.0000 'International Tables Vol C Tables 4.2.6.8 and 6.1.1.4'
N N 0.0061 0.0033 'International Tables Vol C Tables 4.2.6.8 and 6.1.1.4'
Br Br -0.2901 2.4595 'International Tables Vol C Tables 4.2.6.8 and 6.1.1.4'
Hg Hg -2.3894 9.2266 'International Tables Vol C Tables 4.2.6.8 and 6.1.1.4'

loop_
_geom_angle_atom_site_label_1
_geom_angle_atom_site_label_2
_geom_angle_atom_site_label_3
_geom_angle
_geom_angle_site_symmetry_1
_geom_angle_site_symmetry_3
N1 Hg1 N1 104.2(4) 2_575 .
N1 Hg1 Br1 99.3(2) 2_575 .
N1 Hg1 Br1 97.1(2) . .
N1 Hg1 Br1 97.1(2) 2_575 2_575
N1 Hg1 Br1 99.3(2) . 2_575
Br1 Hg1 Br1 153.05(6) . 2_575
C2 N1 C6 117.1(9) . .
C2 N1 Hg1 123.3(7) . .
C6 N1 Hg1 119.6(7) . .
N1 C2 C3 122.9(10) . .
N1 C2 H2 118.5 . .
C3 C2 H2 118.5 . .
C2 C3 C4 120.0(9) . .
C2 C3 H3 120.0 . .
C4 C3 H3 120.0 . .
C5 C4 C3 117.2(9) . .
C5 C4 C7 122.4(9) . .
C3 C4 C7 120.3(9) . .
C6 C5 C4 119.3(9) . .
C6 C5 H5 120.3 . .
C4 C5 H5 120.3 . .
N1 C6 C5 123.3(10) . .
N1 C6 H6 118.3 . .
C5 C6 H6 118.3 . .
N8 C7 C4 120.6(9) . .
N8 C7 H7 119.7 . .
C4 C7 H7 119.7 . .
C7 N8 C9 120.9(9) . .
C10 C9 C14 118.6(10) . .
C10 C9 N8 126.2(9) . .
C14 C9 N8 115.2(9) . .
C9 C10 C11 120.3(10) . .
C9 C10 H10 119.9 . .
C11 C10 H10 119.9 . .
C12 C11 C10 118.9(10) . .
C12 C11 H11 120.6 . .
C10 C11 H11 120.6 . .
C13 C12 C11 121.9(10) . .
C13 C12 Br12 118.4(8) . .
C11 C12 Br12 119.7(8) . .
C12 C13 C14 118.6(10) . .
C12 C13 H13 120.7 . .
C14 C13 H13 120.7 . .
C13 C14 C9 121.7(10) . .
C13 C14 H14 119.2 . .
C9 C14 H14 119.2 . .

loop_
_geom_bond_atom_site_label_1
_geom_bond_atom_site_label_2
_geom_bond_distance
_geom_bond_site_symmetry_2
Hg1 N1 2.409(9) 2_575
Hg1 N1 2.410(9) .
Hg1 Br1 2.4975(11) .
Hg1 Br1 2.4975(11) 2_575
N1 C2 1.347(13) .
N1 C6 1.350(13) .
C2 C3 1.371(16) .
C2 H2 0.9500 .
C3 C4 1.399(14) .
C3 H3 0.9500 .
C4 C5 1.393(14) .
C4 C7 1.466(14) .
C5 C6 1.376(16) .
C5 H5 0.9500 .
C6 H6 0.9500 .
C7 N8 1.267(13) .
C7 H7 0.9500 .
N8 C9 1.424(13) .
C9 C10 1.386(14) .
C9 C14 1.395(14) .
C10 C11 1.407(16) .
C10 H10 0.9500 .
C11 C12 1.379(15) .
C11 H11 0.9500 .
C12 C13 1.374(14) .
C12 Br12 1.903(11) .
C13 C14 1.381(15) .
C13 H13 0.9500 .
C14 H14 0.9500 .

loop_
_geom_torsion_atom_site_label_1
_geom_torsion_atom_site_label_2
_geom_torsion_atom_site_label_3
_geom_torsion_atom_site_label_4
_geom_torsion
C6 N1 C2 C3 2.1(17)
Hg1 N1 C2 C3 -176.0(9)
N1 C2 C3 C4 0.0(18)
C2 C3 C4 C5 -0.4(16)
C2 C3 C4 C7 178.2(10)
C3 C4 C5 C6 -1.2(15)
C7 C4 C5 C6 -179.9(10)
C2 N1 C6 C5 -3.9(16)
Hg1 N1 C6 C5 174.3(8)
C4 C5 C6 N1 3.5(16)
C5 C4 C7 N8 6.1(16)
C3 C4 C7 N8 -172.5(10)
C4 C7 N8 C9 179.7(9)
C7 N8 C9 C10 -8.4(16)
C7 N8 C9 C14 172.7(10)
C14 C9 C10 C11 -1.3(16)
N8 C9 C10 C11 179.8(9)
C9 C10 C11 C12 -0.7(16)
C10 C11 C12 C13 1.7(17)
C10 C11 C12 Br12 -178.2(8)
C11 C12 C13 C14 -0.7(17)
Br12 C12 C13 C14 179.2(8)
C12 C13 C14 C9 -1.5(17)
C10 C9 C14 C13 2.5(16)
N8 C9 C14 C13 -178.6(9)
